data_1559948
loop_
_publ_author_name
'Li, Dong'
'Wu, Wentao'
'Han, Shiguo'
'Liu, Xitao'
'Peng, Yu'
'Li, Xiaoqi'
'Li, Lina'
'Hong, Maochun'
'Luo, Junhua'

_publ_section_title
;
 A reduced-dimensional polar hybrid perovskite for self-powered
 broad-spectrum photodetection
;
_journal_issue 8
_journal_name_full 'Chemical Science'
_journal_page_first 3050
_journal_page_last 3054
_journal_paper_doi 10.1039/D0SC06112C
_journal_volume 12
_journal_year 2021
_chemical_formula_moiety '0.5(I20 Pb6), C2 H12 N2, C8 H22 I2 N2'
_chemical_formula_sum 'C10 H34 I12 N4 Pb3'
_chemical_formula_weight 2354.78
_space_group_crystal_system monoclinic
_space_group_IT_number 12
_space_group_name_Hall '-C 2y'
_space_group_name_H-M_alt 'C 1 2/m 1'
_atom_sites_solution_hydrogens geom
_atom_sites_solution_primary iterative
_audit_creation_date 2020-08-19
_audit_creation_method
;
Olex2 1.2
(compiled 2018.05.29 svn.r3508 for OlexSys, GUI svn.r5506)
;
_audit_update_record
;
2020-09-22 deposited with the CCDC.	2021-01-04 downloaded from the CCDC.
;
_cell_angle_alpha 90
_cell_angle_beta 92.832(10)
_cell_angle_gamma 90
_cell_formula_units_Z 2
_cell_length_a 8.909(2)
_cell_length_b 9.012(3)
_cell_length_c 27.896(8)
_cell_measurement_reflns_used 8253
_cell_measurement_temperature 385(2)
_cell_measurement_theta_max 27.76
_cell_measurement_theta_min 2.37
_cell_volume 2237.0(11)
_computing_molecular_graphics 'Olex2 (Dolomanov et al., 2009)'
_computing_publication_material 'Olex2 (Dolomanov et al., 2009)'
_computing_structure_refinement 'olex2.refine (Bourhis et al., 2015)'
_computing_structure_solution 'olex2.solve (Bourhis et al., 2015)'
_diffrn_ambient_temperature 385.05
_diffrn_measured_fraction_theta_full 0.997
_diffrn_measured_fraction_theta_max 0.997
_diffrn_measurement_device_type 'Bruker APEX-II CCD'
_diffrn_measurement_method '\f and \w scans'
_diffrn_radiation_type MoK\a
_diffrn_radiation_wavelength 0.71073
_diffrn_reflns_av_R_equivalents 0.0814
_diffrn_reflns_av_unetI/netI 0.0495
_diffrn_reflns_Laue_measured_fraction_full 0.997
_diffrn_reflns_Laue_measured_fraction_max 0.997
_diffrn_reflns_limit_h_max 9
_diffrn_reflns_limit_h_min -10
_diffrn_reflns_limit_k_max 10
_diffrn_reflns_limit_k_min -10
_diffrn_reflns_limit_l_max 33
_diffrn_reflns_limit_l_min -33
_diffrn_reflns_number 17421
_diffrn_reflns_point_group_measured_fraction_full 0.997
_diffrn_reflns_point_group_measured_fraction_max 0.997
_diffrn_reflns_theta_full 24.991
_diffrn_reflns_theta_max 24.991
_diffrn_reflns_theta_min 2.193
_diffrn_standards_number 0
_exptl_absorpt_coefficient_mu 19.550
_exptl_absorpt_correction_type none
_exptl_crystal_colour yellow
_exptl_crystal_colour_primary yellow
_exptl_crystal_density_diffrn 3.496
_exptl_crystal_description plate
_exptl_crystal_F_000 2008
_refine_diff_density_max 6.355
_refine_diff_density_min -3.712
_refine_diff_density_rms 0.460
_refine_ls_extinction_method none
_refine_ls_goodness_of_fit_ref 1.068
_refine_ls_hydrogen_treatment constr
_refine_ls_matrix_type full
_refine_ls_number_parameters 98
_refine_ls_number_reflns 2111
_refine_ls_number_restraints 62
_refine_ls_restrained_S_all 1.053
_refine_ls_R_factor_all 0.1099
_refine_ls_R_factor_gt 0.0948
_refine_ls_shift/su_max 0.000
_refine_ls_shift/su_mean 0.000
_refine_ls_structure_factor_coef Fsqd
_refine_ls_weighting_details 'w=1/[\s^2^(Fo^2^)+(0.1452P)^2^+146.3748P] where P=(Fo^2^+2Fc^2^)/3'
_refine_ls_weighting_scheme calc
_refine_ls_wR_factor_gt 0.2620
_refine_ls_wR_factor_ref 0.2731
_reflns_Friedel_coverage 0.000
_reflns_number_gt 1684
_reflns_number_total 2111
_reflns_threshold_expression 'I > 2\s(I)'
_cod_data_source_file d0sc06112c2.cif
_cod_data_source_block a
_cod_depositor_comments 'Adding full bibliography for 1559948--1559949.cif.'
_cod_original_cell_volume 2237.1(11)
_cod_database_code 1559948
_shelx_shelxl_version_number 2014/7
_shelx_space_group_comment
;
The symmetry employed for this shelxl refinement is uniquely defined
by the following loop, which should always be used as a source of
symmetry information in preference to the above space-group names.
They are only intended as comments.
;
_olex2_refinement_description
;
1. Others
 Fixed Sof: H6C(0.5) H6D(0.5) H6E(0.5) H8A(0.5) H8B(0.5) H8C(0.5) H5A(0.5)
 H5B(0.5) H5C(0.5) C6(0.5) H6A(0.5) H6B(0.5) C15(0.5) H15A(0.5) H15B(0.5)
 H27A(0.5) H27B(0.5) H60A(0.5) H60B(0.5) I29(0.5)
 Fixed U11: Pb00(0.047846) Pb1(0.051974) I003(0.087806) I004(0.115715)
 I005(0.171714) I006(0.218042) N6(0.410025) C8(0.41103) N5(0.713406)
 C6(0.727327) C15(0.730745) C27(0.73204) C60(0.732263) I29(0.2829)
 Fixed U12: Pb00(0) Pb1(0) I003(0.048207) I004(-0.078194) I005(0) I006(0)
 N6(0) C8(0) N5(0) C6(0.000148) C15(0.002151) C27(0) C60(0) I29(-0.054264)
 Fixed U13: Pb00(0.001482) Pb1(0.000085) I003(-0.002739) I004(0.000477)
 I005(0.006278) I006(0.00393) N6(-0.000257) C8(-0.000307) N5(-0.141744) C6(-
 0.150706) C15(-0.155008) C27(-0.168172) C60(-0.160409) I29(-0.015491)
 Fixed U22: Pb00(0.043) Pb1(0.046) I003(0.082) I004(0.108) I005(0.269)
 I006(0.474) N6(0.41) C8(0.411) N5(0.271) C6(0.279) C15(0.284) C27(0.284)
 C60(0.288) I29(0.244)
 Fixed U23: Pb00(0) Pb1(0) I003(-0.003) I004(0.002) I005(0) I006(0) N6(0)
 C8(0) N5(0) C6(-0.003) C15(-0.003) C27(0) C60(0) I29(0.004)
 Fixed U33: Pb00(0.051) Pb1(0.059) I003(0.278) I004(0.213) I005(0.035)
 I006(0.042) N6(0.41) C8(0.411) N5(0.133) C6(0.132) C15(0.138) C27(0.141)
 C60(0.146) I29(0.131)
 Fixed Uiso: Pb00(0.047) Pb1(0.052) I003(0.15) I004(0.145) I005(0.159)
 I006(0.245) N6(0.41) H6C(0.492) H6D(0.492) H6E(0.492) C8(0.411) H8A(0.616)
 H8B(0.616) H8C(0.616) N5(0.372) H5A(0.447) H5B(0.447) H5C(0.447) C6(0.379)
 H6A(0.455) H6B(0.455) C15(0.384) H15A(0.461) H15B(0.461) C27(0.385)
 H27A(0.462) H27B(0.462) C60(0.389) H60A(0.466) H60B(0.466) I29(0.22)
 Fixed X: Pb00(0.5) I004(0.25) H6C(0.593) H6D(0.5182) H6E(0.5368) H8A(0.2955)
 H8B(0.3514) H8C(0.3778) H5A(0.4954) H5B(0.367) H5C(0.518) H6A(0.5776)
 H6B(0.4547) H15A(0.4292) H15B(0.3145) H27A(0.4127) H27B(0.2943) H60A(0.2555)
 H60B(0.1633)
 Fixed Y: Pb00(0.5) Pb1(0.5) I004(0.25) I005(0.5) I006(0.5) N6(0) H6C(0.0223)
 H6D(0.0671) H6E(-0.0894) C8(0) H8A(-0.0316) H8B(0.0983) H8C(-0.0668) N5(0)
 H5A(-0.0826) H5B(0.0153) H5C(0.0765) H6A(0.0068) H6B(-0.1177) H15A(0.1502)
 H15B(0.1427) C27(0) H27A(-0.0206) H27B(0.1018) C60(0) H60A(-0.1018)
 H60B(0.0443)
 Fixed Z: Pb00(0.5) I004(0.5) H6C(0.4064) H6D(0.3613) H6E(0.3725) H8A(0.385)
 H8B(0.4187) H8C(0.4347) H5A(0.2064) H5B(0.1984) H5C(0.2025) H6A(0.1308)
 H6B(0.1297) H15A(0.0914) H15B(0.1322) H27A(0.0273) H27B(0.0153) H60A(0.0883)
 H60B(0.0789)
;
_olex2_submission_special_instructions 'No special instructions were received'

loop_
_space_group_symop_operation_xyz
'x, y, z'
'-x, y, -z'
'x+1/2, y+1/2, z'
'-x+1/2, y+1/2, -z'
'-x, -y, -z'
'x, -y, z'
'-x+1/2, -y+1/2, -z'
'x+1/2, -y+1/2, z'

loop_
_atom_site_label
_atom_site_type_symbol
_atom_site_fract_x
_atom_site_fract_y
_atom_site_fract_z
_atom_site_U_iso_or_equiv
_atom_site_adp_type
_atom_site_occupancy
_atom_site_site_symmetry_order
_atom_site_calc_flag
_atom_site_refinement_flags_posn
_atom_site_refinement_flags_adp
_atom_site_refinement_flags_occupancy
_atom_site_disorder_assembly
_atom_site_disorder_group
Pb00 Pb 0.5000 0.5000 0.5000 0.047 Uani 1 4 d S T P . .
Pb1 Pb 0.53713(2) 0.5000 0.73152(2) 0.052 Uani 1 2 d S T P . .
I003 I 0.28402(2) 0.74737(2) 0.72876(2) 0.150 Uani 1 1 d . . . . .
I004 I 0.2500 0.2500 0.5000 0.145 Uani 1 2 d S T P . .
I005 I 0.51790(2) 0.5000 0.61365(2) 0.159 Uani 1 2 d DS T P . .
I006 I 0.56463(2) 0.5000 0.84054(2) 0.245 Uani 1 2 d S T P . .
N6 N 0.52004(2) 0.0000 0.38470(2) 0.410 Uani 1 2 d DS TU P . .
H6C H 0.5930 0.0223 0.4064 0.492 Uiso 0.5 1 calc GR . . A -1
H6D H 0.5182 0.0671 0.3613 0.492 Uiso 0.5 1 calc GR . . A -1
H6E H 0.5368 -0.0894 0.3725 0.492 Uiso 0.5 1 calc GR . . A -1
C8 C 0.37315(2) 0.0000 0.40782(2) 0.411 Uani 1 2 d DS TU P . .
H8A H 0.2955 -0.0316 0.3850 0.616 Uiso 0.5 1 calc GR . . B -1
H8B H 0.3514 0.0983 0.4187 0.616 Uiso 0.5 1 calc GR . . B -1
H8C H 0.3778 -0.0668 0.4347 0.616 Uiso 0.5 1 calc GR . . B -1
N5 N 0.46264(2) 0.0000 0.19192(2) 0.372 Uani 1 2 d DS TU P . .
H5A H 0.4954 -0.0826 0.2064 0.447 Uiso 0.5 1 calc GR . . C -1
H5B H 0.3670 0.0153 0.1984 0.447 Uiso 0.5 1 calc GR . . C -1
H5C H 0.5180 0.0765 0.2025 0.447 Uiso 0.5 1 calc GR . . C -1
C6 C 0.47524(2) -0.01554(2) 0.13877(2) 0.379 Uani 0.5 1 d D U . D -1
H6A H 0.5776 0.0068 0.1308 0.455 Uiso 0.5 1 calc R . . D -1
H6B H 0.4547 -0.1177 0.1297 0.455 Uiso 0.5 1 calc R . . D -1
C15 C 0.37078(2) 0.08318(2) 0.11030(2) 0.384 Uani 0.5 1 d D U . D -1
H15A H 0.4292 0.1502 0.0914 0.461 Uiso 0.5 1 calc R . . D -1
H15B H 0.3145 0.1427 0.1322 0.461 Uiso 0.5 1 calc R . . D -1
C27 C 0.30573(2) 0.0000 0.02615(2) 0.385 Uani 1 2 d DS TU P . .
H27A H 0.4127 -0.0206 0.0273 0.462 Uiso 0.5 1 calc R . . E .
H27B H 0.2943 0.1018 0.0153 0.462 Uiso 0.5 1 calc R . . . .
C60 C 0.26211(2) 0.0000 0.07724(2) 0.389 Uani 1 2 d DS TU P D .
H60A H 0.2555 -0.1018 0.0883 0.466 Uiso 0.5 1 calc R . . . .
H60B H 0.1633 0.0443 0.0789 0.466 Uiso 0.5 1 calc R . . . .
I29 I 0.21601(2) -0.12596(2) -0.02724(2) 0.220 Uani 0.5 1 d D U . E -1

loop_
_atom_site_aniso_label
_atom_site_aniso_U_11
_atom_site_aniso_U_22
_atom_site_aniso_U_33
_atom_site_aniso_U_23
_atom_site_aniso_U_13
_atom_site_aniso_U_12
Pb00 0.048 0.043 0.051 0.000 0.004 0.000
Pb1 0.052 0.046 0.059 0.000 0.003 0.000
I003 0.088 0.082 0.278 -0.003 0.011 0.048
I004 0.116 0.108 0.213 0.002 0.011 -0.078
I005 0.172 0.269 0.035 0.000 0.008 0.000
I006 0.218 0.474 0.042 0.000 0.006 0.000
N6 0.410 0.410 0.410 0.000 0.020 0.000
C8 0.411 0.411 0.411 0.000 0.020 0.000
N5 0.698 0.271 0.133 0.000 -0.135 0.000
C6 0.711 0.279 0.132 -0.003 -0.144 0.000
C15 0.714 0.284 0.138 -0.003 -0.148 0.002
C27 0.714 0.284 0.141 0.000 -0.161 0.000
C60 0.715 0.288 0.146 0.000 -0.153 0.000
I29 0.281 0.244 0.131 0.004 -0.009 -0.054

loop_
_atom_type_symbol
_atom_type_description
_atom_type_scat_dispersion_real
_atom_type_scat_dispersion_imag
_atom_type_scat_source
C C 0.0033 0.0016 'International Tables Vol C Tables 4.2.6.8 and 6.1.1.4'
H H 0.0000 0.0000 'International Tables Vol C Tables 4.2.6.8 and 6.1.1.4'
I I -0.4742 1.8119 'International Tables Vol C Tables 4.2.6.8 and 6.1.1.4'
N N 0.0061 0.0033 'International Tables Vol C Tables 4.2.6.8 and 6.1.1.4'
Pb Pb -3.3944 10.1111 'International Tables Vol C Tables 4.2.6.8 and 6.1.1.4'

loop_
_geom_angle_atom_site_label_1
_geom_angle_atom_site_label_2
_geom_angle_atom_site_label_3
_geom_angle
_geom_angle_site_symmetry_1
_geom_angle_site_symmetry_3
_geom_angle_publ_flag
I004 Pb00 I004 180.0 . 3 ?
I004 Pb00 I004 180.0 2_656 4_556 ?
I004 Pb00 I004 89.34(2) 3 4_556 ?
I004 Pb00 I004 89.34(2) . 2_656 ?
I004 Pb00 I004 90.66(2) . 4_556 ?
I004 Pb00 I004 90.66(2) 3 2_656 ?
I005 Pb00 I004 89.964(7) 5_666 . ?
I005 Pb00 I004 89.964(7) 5_666 4_556 ?
I005 Pb00 I004 90.036(7) 5_666 3 ?
I005 Pb00 I004 90.036(7) . . ?
I005 Pb00 I004 89.964(7) . 2_656 ?
I005 Pb00 I004 90.036(7) 5_666 2_656 ?
I005 Pb00 I004 90.036(7) . 4_556 ?
I005 Pb00 I004 89.964(7) . 3 ?
I005 Pb00 I005 180.0 5_666 . ?
I003 Pb1 I003 89.31(2) . 8_565 ?
I003 Pb1 I003 177.0 6_565 8_565 ?
I003 Pb1 I003 177.0 . 3_545 ?
I003 Pb1 I003 91.84(2) 8_565 3_545 ?
I003 Pb1 I003 89.31(2) 6_565 3_545 ?
I003 Pb1 I003 89.41(2) 6_565 . ?
I003 Pb1 I005 88.717(7) 3_545 . ?
I003 Pb1 I005 88.717(7) 8_565 . ?
I003 Pb1 I005 88.500(7) . . ?
I003 Pb1 I005 88.500(7) 6_565 . ?
I006 Pb1 I003 92.659(7) . 6_565 ?
I006 Pb1 I003 90.148(8) . 8_565 ?
I006 Pb1 I003 92.659(7) . . ?
I006 Pb1 I003 90.148(7) . 3_545 ?
I006 Pb1 I005 178.368(1) . . ?
Pb1 I003 Pb1 176.964(1) . 3_455 ?
Pb00 I004 Pb00 180.0 3_445 . ?
Pb00 I005 Pb1 179.9 . . ?
C15 C6 N5 113.362(13) . . ?
C6 C15 C60 113.321(19) . . ?
C60 C27 I29 126.472(14) . . ?
C27 C60 C15 113.245(15) . . ?

loop_
_geom_bond_atom_site_label_1
_geom_bond_atom_site_label_2
_geom_bond_distance
_geom_bond_site_symmetry_2
_geom_bond_publ_flag
Pb00 I004 3.1681(6) . ?
Pb00 I004 3.1681(6) 2_656 ?
Pb00 I004 3.1681(6) 4_556 ?
Pb00 I004 3.1681(6) 3 ?
Pb00 I005 3.1666(9) . ?
Pb00 I005 3.1665(10) 5_666 ?
Pb1 I003 3.1693(6) 3_545 ?
Pb1 I003 3.1692(6) . ?
Pb1 I003 3.1692(6) 6_565 ?
Pb1 I003 3.1693(6) 8_565 ?
Pb1 I005 3.2842(10) . ?
Pb1 I006 3.0390(9) . ?
I003 Pb1 3.1693(6) 3_455 ?
I004 Pb00 3.1681(6) 3_445 ?
N6 C8 1.4873(3) . ?
N5 C6 1.4990(4) . ?
C6 C15 1.4884(3) . ?
C15 C60 1.5039(3) . ?
C27 C60 1.4957(4) . ?
C27 I29 2.0070(4) . ?
